data_7133001
loop_
_publ_author_name
'Lopez, Lauren M.'
'Uible, Madeleine C.'
'Zeller, Matthias'
'Bart, Suzanne C.'

_publ_section_title
;
 Lewis base adducts of NpCl<sub>4</sub>.
;
_journal_issue 46
_journal_name_full 'Chemical communications (Cambridge, England)'
_journal_page_first 5956
_journal_page_last 5959
_journal_paper_doi 10.1039/d4cc01560f
_journal_volume 60
_journal_year 2024
_chemical_formula_moiety 'C8 H12 Cl4 N4 Np'
_chemical_formula_sum 'C8 H12 Cl4 N4 Np'
_chemical_formula_weight 543.02
_space_group_crystal_system monoclinic
_space_group_IT_number 15
_space_group_name_Hall '-C 2yc'
_space_group_name_H-M_alt 'C 1 2/c 1'
_atom_sites_solution_hydrogens geom
_atom_sites_solution_primary dual
_atom_sites_solution_secondary none
_audit_creation_method SHELXL-2019/3
_audit_update_record
;
2024-02-26 deposited with the CCDC.	2024-05-01 downloaded from the CCDC.
;
_cell_angle_alpha 90
_cell_angle_beta 91.6870(10)
_cell_angle_gamma 90
_cell_formula_units_Z 4
_cell_length_a 14.6308(5)
_cell_length_b 8.4327(3)
_cell_length_c 13.7095(5)
_cell_measurement_reflns_used 9757
_cell_measurement_temperature 150(2)
_cell_measurement_theta_max 33.1300
_cell_measurement_theta_min 2.7857
_cell_volume 1690.71(10)
_computing_cell_refinement ' SAINT V8.40B (Bruker, 2020)'
_computing_data_collection ' Apex4 v2022.10-1 (Bruker, 2022) '
_computing_data_reduction ' SAINT V8.40B (Bruker, 2020)'
_computing_structure_refinement 'SHELXL-2019/2 (Sheldrick, 2019)'
_computing_structure_solution 'SHELXT (Sheldrick, 2015b)'
_diffrn_ambient_temperature 150(2)
_diffrn_detector_area_resol_mean 7.4074
_diffrn_detector_type 'PhotonII charge-integrating pixel array (CPAD)'
_diffrn_measured_fraction_theta_full 0.997
_diffrn_measured_fraction_theta_max 0.998
_diffrn_measurement_device 'three circle diffractometer'
_diffrn_measurement_device_type 'Bruker AXS D8 Quest'
_diffrn_measurement_method 'omega and phi scans'
_diffrn_radiation_monochromator 'Triumph curved graphite crystal'
_diffrn_radiation_type MoK\a
_diffrn_radiation_wavelength 0.71073
_diffrn_reflns_av_R_equivalents 0.0244
_diffrn_reflns_av_unetI/netI 0.0230
_diffrn_reflns_Laue_measured_fraction_full 0.997
_diffrn_reflns_Laue_measured_fraction_max 0.998
_diffrn_reflns_limit_h_max 22
_diffrn_reflns_limit_h_min -15
_diffrn_reflns_limit_k_max 12
_diffrn_reflns_limit_k_min -12
_diffrn_reflns_limit_l_max 21
_diffrn_reflns_limit_l_min -21
_diffrn_reflns_number 10988
_diffrn_reflns_point_group_measured_fraction_full 0.997
_diffrn_reflns_point_group_measured_fraction_max 0.998
_diffrn_reflns_theta_full 25.242
_diffrn_reflns_theta_max 33.153
_diffrn_reflns_theta_min 2.786
_diffrn_source 'fine focus sealed tube X-ray source'
_diffrn_source_current '30 mA'
_diffrn_source_voltage '50 kV'
_exptl_absorpt_coefficient_mu 6.764
_exptl_absorpt_correction_T_max 0.7465
_exptl_absorpt_correction_T_min 0.3794
_exptl_absorpt_correction_type multi-scan
_exptl_absorpt_process_details
;
 SADABS 2016/2: Krause, L., Herbst-Irmer, R., Sheldrick G.M. & Stalke D.,
 J. Appl. Cryst. 48 (2015) 3-10
;
_exptl_crystal_colour pink
_exptl_crystal_density_diffrn 2.133
_exptl_crystal_description plate
_exptl_crystal_F_000 996
_exptl_crystal_size_max 0.566
_exptl_crystal_size_mid 0.446
_exptl_crystal_size_min 0.150
_refine_diff_density_max 0.968
_refine_diff_density_min -0.825
_refine_diff_density_rms 0.124
_refine_ls_extinction_coef 0.00323(12)
_refine_ls_extinction_expression Fc^*^=kFc[1+0.001xFc^2^\l^3^/sin(2\q)]^-1/4^
_refine_ls_extinction_method 'SHELXL-2019/2 (Sheldrick 2019)'
_refine_ls_goodness_of_fit_ref 1.261
_refine_ls_hydrogen_treatment constr
_refine_ls_matrix_type full
_refine_ls_number_parameters 81
_refine_ls_number_reflns 3213
_refine_ls_number_restraints 0
_refine_ls_restrained_S_all 1.261
_refine_ls_R_factor_all 0.0161
_refine_ls_R_factor_gt 0.0157
_refine_ls_shift/su_max 0.001
_refine_ls_shift/su_mean 0.000
_refine_ls_structure_factor_coef Fsqd
_refine_ls_weighting_details 'w=1/[\s^2^(Fo^2^)+1.9835P] where P=(Fo^2^+2Fc^2^)/3'
_refine_ls_weighting_scheme calc
_refine_ls_wR_factor_gt 0.0375
_refine_ls_wR_factor_ref 0.0376
_reflns_Friedel_coverage 0.000
_reflns_number_gt 3174
_reflns_number_total 3213
_reflns_threshold_expression 'I > 2\s(I)'
_cod_data_source_file d4cc01560f2.cif
_cod_data_source_block MCU_Np_1025_0m_a
_cod_depositor_comments 'Adding full bibliography for 7133000--7133003.cif.'
_cod_original_sg_symbol_H-M 'C 2/c'
_cod_database_code 7133001
_shelx_shelxl_version_number 2019/3
_shelx_space_group_comment
;
The symmetry employed for this shelxl refinement is uniquely defined
by the following loop, which should always be used as a source of
symmetry information in preference to the above space-group names.
They are only intended as comments.
;
_shelx_estimated_absorpt_t_min 0.114
_shelx_estimated_absorpt_t_max 0.430

loop_
_space_group_symop_operation_xyz
'x, y, z'
'-x, y, -z+1/2'
'x+1/2, y+1/2, z'
'-x+1/2, y+1/2, -z+1/2'
'-x, -y, -z'
'x, -y, z-1/2'
'-x+1/2, -y+1/2, -z'
'x+1/2, -y+1/2, z-1/2'

loop_
_atom_site_label
_atom_site_type_symbol
_atom_site_fract_x
_atom_site_fract_y
_atom_site_fract_z
_atom_site_U_iso_or_equiv
_atom_site_adp_type
_atom_site_occupancy
_atom_site_site_symmetry_order
_atom_site_calc_flag
_atom_site_refinement_flags_posn
_atom_site_refinement_flags_adp
_atom_site_refinement_flags_occupancy
_atom_site_disorder_assembly
_atom_site_disorder_group
Np1 Np 0.500000 0.32138(2) 0.250000 0.01820(4) Uani 1 2 d S T P . .
Cl1 Cl 0.65172(3) 0.41011(6) 0.33983(4) 0.03088(9) Uani 1 1 d . . . . .
Cl2 Cl 0.57753(3) 0.23198(6) 0.09030(3) 0.02938(9) Uani 1 1 d . . . . .
N1 N 0.45230(13) 0.5731(2) 0.33858(12) 0.0307(3) Uani 1 1 d . . . . .
N2 N 0.41321(12) 0.06796(19) 0.19915(12) 0.0293(3) Uani 1 1 d . . . . .
C1 C 0.42313(14) 0.6780(2) 0.37946(14) 0.0256(3) Uani 1 1 d . . . . .
C2 C 0.38414(17) 0.8113(2) 0.43038(15) 0.0326(4) Uani 1 1 d . . . . .
H2A H 0.421311 0.906043 0.419823 0.049 Uiso 1 1 calc R U . . .
H2B H 0.383104 0.787869 0.500363 0.049 Uiso 1 1 calc R U . . .
H2C H 0.321617 0.829976 0.405408 0.049 Uiso 1 1 calc R U . . .
C3 C 0.36894(13) -0.0351(2) 0.17244(13) 0.0262(3) Uani 1 1 d . . . . .
C4 C 0.31199(17) -0.1654(3) 0.13830(19) 0.0403(5) Uani 1 1 d . . . . .
H4A H 0.289163 -0.143210 0.071773 0.060 Uiso 1 1 calc R U . . .
H4B H 0.260216 -0.177719 0.181417 0.060 Uiso 1 1 calc R U . . .
H4C H 0.348045 -0.263314 0.138610 0.060 Uiso 1 1 calc R U . . .

loop_
_atom_site_aniso_label
_atom_site_aniso_U_11
_atom_site_aniso_U_22
_atom_site_aniso_U_33
_atom_site_aniso_U_23
_atom_site_aniso_U_13
_atom_site_aniso_U_12
Np1 0.01656(5) 0.01647(5) 0.02147(5) 0.000 -0.00096(3) 0.000
Cl1 0.02362(18) 0.0304(2) 0.0381(2) -0.00008(17) -0.00880(16) -0.00282(16)
Cl2 0.02928(19) 0.0311(2) 0.02803(19) -0.00441(15) 0.00578(15) -0.00148(17)
N1 0.0344(8) 0.0256(7) 0.0319(7) -0.0029(6) -0.0002(6) 0.0029(7)
N2 0.0302(7) 0.0239(7) 0.0337(8) 0.0004(6) -0.0004(6) -0.0040(6)
C1 0.0267(8) 0.0241(7) 0.0258(7) -0.0009(6) -0.0027(6) 0.0010(6)
C2 0.0384(10) 0.0292(9) 0.0300(9) -0.0042(7) -0.0024(7) 0.0104(8)
C3 0.0249(7) 0.0255(7) 0.0284(7) -0.0019(6) 0.0039(6) -0.0037(7)
C4 0.0371(11) 0.0394(11) 0.0449(12) -0.0164(9) 0.0112(9) -0.0183(9)

loop_
_atom_type_symbol
_atom_type_description
_atom_type_scat_dispersion_real
_atom_type_scat_dispersion_imag
_atom_type_scat_source
C C 0.0033 0.0016 'International Tables Vol C Tables 4.2.6.8 and 6.1.1.4'
H H 0.0000 0.0000 'International Tables Vol C Tables 4.2.6.8 and 6.1.1.4'
N N 0.0061 0.0033 'International Tables Vol C Tables 4.2.6.8 and 6.1.1.4'
Cl Cl 0.1484 0.1585 'International Tables Vol C Tables 4.2.6.8 and 6.1.1.4'
Np Np -11.4937 4.1493 'International Tables Vol C Tables 4.2.6.8 and 6.1.1.4'

loop_
_geom_angle_atom_site_label_1
_geom_angle_atom_site_label_2
_geom_angle_atom_site_label_3
_geom_angle
_geom_angle_site_symmetry_1
_geom_angle_site_symmetry_3
_geom_angle_publ_flag
N1 Np1 N1 67.51(8) 2_655 . ?
N1 Np1 N2 132.86(6) 2_655 2_655 ?
N1 Np1 N2 134.56(5) . 2_655 ?
N1 Np1 N2 134.56(5) 2_655 . ?
N1 Np1 N2 132.86(6) . . ?
N2 Np1 N2 67.60(8) 2_655 . ?
N1 Np1 Cl2 73.09(4) 2_655 . ?
N1 Np1 Cl2 140.52(4) . . ?
N2 Np1 Cl2 76.33(4) 2_655 . ?
N2 Np1 Cl2 75.85(4) . . ?
N1 Np1 Cl2 140.52(4) 2_655 2_655 ?
N1 Np1 Cl2 73.09(4) . 2_655 ?
N2 Np1 Cl2 75.85(4) 2_655 2_655 ?
N2 Np1 Cl2 76.33(4) . 2_655 ?
Cl2 Np1 Cl2 146.38(2) . 2_655 ?
N1 Np1 Cl1 77.19(4) 2_655 2_655 ?
N1 Np1 Cl1 75.29(4) . 2_655 ?
N2 Np1 Cl1 140.42(4) 2_655 2_655 ?
N2 Np1 Cl1 72.82(4) . 2_655 ?
Cl2 Np1 Cl1 94.100(16) . 2_655 ?
Cl2 Np1 Cl1 95.392(16) 2_655 2_655 ?
N1 Np1 Cl1 75.29(4) 2_655 . ?
N1 Np1 Cl1 77.19(4) . . ?
N2 Np1 Cl1 72.82(4) 2_655 . ?
N2 Np1 Cl1 140.42(4) . . ?
Cl2 Np1 Cl1 95.392(16) . . ?
Cl2 Np1 Cl1 94.098(16) 2_655 . ?
Cl1 Np1 Cl1 146.76(2) 2_655 . ?
C1 N1 Np1 173.30(17) . . ?
C3 N2 Np1 173.58(16) . . ?
N1 C1 C2 178.8(2) . . ?
C1 C2 H2A 109.5 . . ?
C1 C2 H2B 109.5 . . ?
H2A C2 H2B 109.5 . . ?
C1 C2 H2C 109.5 . . ?
H2A C2 H2C 109.5 . . ?
H2B C2 H2C 109.5 . . ?
N2 C3 C4 179.5(2) . . ?
C3 C4 H4A 109.5 . . ?
C3 C4 H4B 109.5 . . ?
H4A C4 H4B 109.5 . . ?
C3 C4 H4C 109.5 . . ?
H4A C4 H4C 109.5 . . ?
H4B C4 H4C 109.5 . . ?

loop_
_geom_bond_atom_site_label_1
_geom_bond_atom_site_label_2
_geom_bond_distance
_geom_bond_site_symmetry_2
_geom_bond_publ_flag
Np1 N1 2.5526(17) 2_655 ?
Np1 N1 2.5526(17) . ?
Np1 N2 2.5716(16) 2_655 ?
Np1 N2 2.5716(16) . ?
Np1 Cl2 2.6067(4) . ?
Np1 Cl2 2.6067(4) 2_655 ?
Np1 Cl1 2.6159(4) 2_655 ?
Np1 Cl1 2.6159(4) . ?
N1 C1 1.137(2) . ?
N2 C3 1.138(2) . ?
C1 C2 1.449(3) . ?
C2 H2A 0.9800 . ?
C2 H2B 0.9800 . ?
C2 H2C 0.9800 . ?
C3 C4 1.448(3) . ?
C4 H4A 0.9800 . ?
C4 H4B 0.9800 . ?
C4 H4C 0.9800 . ?
